data_4517857
loop_
_publ_author_name
'Hu, Xinwei'
'Shao, Youxiang'
'Xie, Haisheng'
'Chen, Xin'
'Chen, Fengjuan'
'Ke, Zhuofeng'
'Jiang, Huanfeng'
'Zeng, Wei'

_publ_section_title
;
 Direct Carbon--Carbon \s Bond Amination of Unstrained Arylalkylketones
;
_journal_name_full 'ACS Catalysis'
_journal_page_first 8402
_journal_page_last 8408
_journal_paper_doi 10.1021/acscatal.0c02683
_journal_year 2020
_chemical_formula_moiety 'C26 H20 F N3 O2 S'
_chemical_formula_sum 'C26 H20 F N3 O2 S'
_chemical_formula_weight 457.51
_space_group_crystal_system monoclinic
_space_group_IT_number 15
_space_group_name_Hall '-C 2yc'
_space_group_name_H-M_alt 'C 1 2/c 1'
_atom_sites_solution_hydrogens mixed
_atom_sites_solution_primary direct
_audit_creation_date 2019-06-21
_audit_creation_method
;
Olex2 1.2
(compiled 2018.05.29 svn.r3508 for OlexSys, GUI svn.r5506)
;
_cell_angle_alpha 90
_cell_angle_beta 92.357(4)
_cell_angle_gamma 90
_cell_formula_units_Z 8
_cell_length_a 19.9143(10)
_cell_length_b 10.6749(6)
_cell_length_c 20.1936(9)
_cell_measurement_reflns_used 3852
_cell_measurement_temperature 100.01(10)
_cell_measurement_theta_max 27.4220
_cell_measurement_theta_min 2.9230
_cell_volume 4289.2(4)
_computing_cell_refinement 'CrysAlisPro 1.171.38.43f (Rigaku OD, 2015)'
_computing_data_collection 'CrysAlisPro 1.171.38.43f (Rigaku OD, 2015)'
_computing_data_reduction 'CrysAlisPro 1.171.38.43f (Rigaku OD, 2015)'
_computing_molecular_graphics 'Olex2 (Dolomanov et al., 2009)'
_computing_publication_material 'Olex2 (Dolomanov et al., 2009)'
_computing_structure_refinement 'ShelXL (Sheldrick, 2015)'
_computing_structure_solution 'ShelXS (Sheldrick, 2008)'
_diffrn_ambient_environment N~2~
_diffrn_ambient_temperature 100.01(10)
_diffrn_detector 'CCD plate'
_diffrn_detector_area_resol_mean 5.2684
_diffrn_detector_type AtlasS2
_diffrn_measured_fraction_theta_full 1.000
_diffrn_measured_fraction_theta_max 1.000
_diffrn_measurement_details
;
List of Runs (angles in degrees, time in seconds):

  # Type    Start    End  Width  t~exp~   \w     \q     \k     \f   Frames
--------------------------------------------------------------------------
  1  \w    -17.00  29.00   1.00    2.50    --  -11.59 -99.00 120.00   46
  2  \w     18.00  56.00   1.00    2.50    --   11.74-108.00  11.00   38
  3  \w    -60.00  76.00   1.00    2.50    --   11.74   0.00-150.00  136
;
_diffrn_measurement_device 'four-circle diffractometer'
_diffrn_measurement_device_type 'SuperNova, Dual, Cu at zero, AtlasS2'
_diffrn_measurement_method '\w scans'
_diffrn_orient_matrix_type 'CrysAlisPro convention (1999,Acta A55,543-557)'
_diffrn_orient_matrix_UB_11 -0.0303070500
_diffrn_orient_matrix_UB_12 0.0328346500
_diffrn_orient_matrix_UB_13 -0.0075803000
_diffrn_orient_matrix_UB_21 0.0185684000
_diffrn_orient_matrix_UB_22 0.0557454000
_diffrn_orient_matrix_UB_23 -0.0047469000
_diffrn_orient_matrix_UB_31 0.0026596500
_diffrn_orient_matrix_UB_32 -0.0151148500
_diffrn_orient_matrix_UB_33 -0.0340051000
_diffrn_radiation_monochromator mirror
_diffrn_radiation_probe x-ray
_diffrn_radiation_type MoK\a
_diffrn_radiation_wavelength 0.71073
_diffrn_reflns_av_R_equivalents 0.0363
_diffrn_reflns_av_unetI/netI 0.0465
_diffrn_reflns_Laue_measured_fraction_full 1.000
_diffrn_reflns_Laue_measured_fraction_max 1.000
_diffrn_reflns_limit_h_max 20
_diffrn_reflns_limit_h_min -23
_diffrn_reflns_limit_k_max 9
_diffrn_reflns_limit_k_min -12
_diffrn_reflns_limit_l_max 23
_diffrn_reflns_limit_l_min -23
_diffrn_reflns_number 10395
_diffrn_reflns_point_group_measured_fraction_full 1.000
_diffrn_reflns_point_group_measured_fraction_max 1.000
_diffrn_reflns_theta_full 24.997
_diffrn_reflns_theta_max 24.997
_diffrn_reflns_theta_min 2.047
_diffrn_source 'micro-focus sealed X-ray tube'
_diffrn_source_type 'SuperNova (Mo) X-ray Source'
_exptl_absorpt_coefficient_mu 0.190
_exptl_absorpt_correction_T_max 1.00000
_exptl_absorpt_correction_T_min 0.76847
_exptl_absorpt_correction_type multi-scan
_exptl_absorpt_process_details
;
CrysAlisPro 1.171.38.43f (Rigaku Oxford Diffraction, 2015)
Empirical absorption correction using spherical harmonics,
 implemented in SCALE3 ABSPACK scaling algorithm.
;
_exptl_crystal_colour colourless
_exptl_crystal_colour_primary colourless
_exptl_crystal_density_diffrn 1.417
_exptl_crystal_description block
_exptl_crystal_F_000 1904
_exptl_crystal_size_max 0.14
_exptl_crystal_size_mid 0.11
_exptl_crystal_size_min 0.09
_refine_diff_density_max 1.040
_refine_diff_density_min -0.408
_refine_diff_density_rms 0.062
_refine_ls_extinction_method none
_refine_ls_goodness_of_fit_ref 1.039
_refine_ls_hydrogen_treatment mixed
_refine_ls_matrix_type full
_refine_ls_number_parameters 303
_refine_ls_number_reflns 3776
_refine_ls_number_restraints 0
_refine_ls_restrained_S_all 1.039
_refine_ls_R_factor_all 0.0614
_refine_ls_R_factor_gt 0.0489
_refine_ls_shift/su_max 0.000
_refine_ls_shift/su_mean 0.000
_refine_ls_structure_factor_coef Fsqd
_refine_ls_weighting_details 'w=1/[\s^2^(Fo^2^)+(0.0514P)^2^+7.8496P] where P=(Fo^2^+2Fc^2^)/3'
_refine_ls_weighting_scheme calc
_refine_ls_wR_factor_gt 0.1163
_refine_ls_wR_factor_ref 0.1254
_reflns_Friedel_coverage 0.000
_reflns_number_gt 3081
_reflns_number_total 3776
_reflns_threshold_expression 'I > 2\s(I)'
_cod_data_source_file cs0c02683_si_003.cif
_cod_data_source_block hxw-2
_cod_depositor_comments 'Adding full bibliography for 4517857--4517858.cif.'
_cod_database_code 4517857
_shelx_shelxl_version_number 2018/3
_shelx_space_group_comment
;
The symmetry employed for this shelxl refinement is uniquely defined
by the following loop, which should always be used as a source of
symmetry information in preference to the above space-group names.
They are only intended as comments.
;
_reflns_odcompleteness_completeness 99.96
_reflns_odcompleteness_iscentric 1
_reflns_odcompleteness_theta 26.32
_olex2_refinement_description
;
1. Fixed Uiso
 At 1.2 times of:
  All C(H) groups
 At 1.5 times of:
  All C(H,H,H) groups
2.a Aromatic/amide H refined with riding coordinates:
 C13(H13), C8(H8), C5(H5), C19(H19), C10(H10), C15(H15), C21(H21), C12(H12),
 C6(H6), C7(H7), C16(H16), C17(H17), C25(H25), C24(H24), C11(H11), C18(H18)
2.b Idealised Me refined as rotating group:
 C26(H26A,H26B,H26C)
;
_olex2_submission_special_instructions 'No special instructions were received'
_oxdiff_exptl_absorpt_empirical_details
;
Empirical correction (ABSPACK) includes:
- Absorption correction using spherical harmonics
- Frame scaling
;
_oxdiff_exptl_absorpt_empirical_full_max 1.298
_oxdiff_exptl_absorpt_empirical_full_min 0.484

loop_
_space_group_symop_operation_xyz
'x, y, z'
'-x, y, -z+1/2'
'x+1/2, y+1/2, z'
'-x+1/2, y+1/2, -z+1/2'
'-x, -y, -z'
'x, -y, z-1/2'
'-x+1/2, -y+1/2, -z'
'x+1/2, -y+1/2, z-1/2'

loop_
_atom_site_label
_atom_site_type_symbol
_atom_site_fract_x
_atom_site_fract_y
_atom_site_fract_z
_atom_site_U_iso_or_equiv
_atom_site_adp_type
_atom_site_occupancy
_atom_site_site_symmetry_order
_atom_site_calc_flag
_atom_site_refinement_flags_posn
_atom_site_refinement_flags_adp
_atom_site_refinement_flags_occupancy
_atom_site_disorder_assembly
_atom_site_disorder_group
S1 S 0.39453(3) 0.16661(6) 0.58038(3) 0.02133(18) Uani 1 1 d . . . . .
F1 F 0.20799(8) 0.44662(18) 0.65523(8) 0.0447(5) Uani 1 1 d . . . . .
O2 O 0.35891(9) 0.05531(17) 0.59768(9) 0.0290(4) Uani 1 1 d . . . . .
O1 O 0.43841(9) 0.16578(19) 0.52596(8) 0.0292(5) Uani 1 1 d . . . . .
N1 N 0.55582(10) 0.20623(19) 0.66950(9) 0.0192(5) Uani 1 1 d . . . . .
N2 N 0.58253(10) 0.0437(2) 0.74282(9) 0.0194(5) Uani 1 1 d . . . . .
N3 N 0.43606(10) 0.2078(2) 0.64824(10) 0.0187(5) Uani 1 1 d . . . . .
C4 C 0.49759(11) 0.2723(2) 0.65041(11) 0.0168(5) Uani 1 1 d . . . . .
C1 C 0.51212(12) 0.3958(2) 0.64136(11) 0.0175(5) Uani 1 1 d . . . . .
C2 C 0.58342(12) 0.4090(2) 0.65534(10) 0.0181(5) Uani 1 1 d . . . . .
C14 C 0.46466(12) 0.4994(2) 0.62667(11) 0.0197(5) Uani 1 1 d . . . . .
C9 C 0.56145(11) 0.0752(2) 0.68130(12) 0.0189(5) Uani 1 1 d . . . . .
C13 C 0.58904(12) -0.0780(2) 0.75668(12) 0.0225(6) Uani 1 1 d . . . . .
H13 H 0.604150 -0.101416 0.799087 0.027 Uiso 1 1 calc R . . . .
C3 C 0.60855(12) 0.2910(2) 0.67432(11) 0.0192(5) Uani 1 1 d . . . . .
C20 C 0.33525(12) 0.2870(2) 0.56631(11) 0.0199(5) Uani 1 1 d . . . . .
C8 C 0.62763(13) 0.5113(3) 0.65636(11) 0.0222(6) Uani 1 1 d . . . . .
H8 H 0.612425 0.590388 0.643640 0.027 Uiso 1 1 calc R . . . .
C23 C 0.24331(12) 0.4836(2) 0.54805(11) 0.0220(6) Uani 1 1 d . . . . .
C5 C 0.67585(12) 0.2718(3) 0.69449(12) 0.0233(6) Uani 1 1 d . . . . .
H5 H 0.691615 0.192841 0.706903 0.028 Uiso 1 1 calc R . . . .
C19 C 0.47447(13) 0.5822(2) 0.57456(11) 0.0237(6) Uani 1 1 d . . . . .
H19 H 0.510925 0.571074 0.547830 0.028 Uiso 1 1 calc R . . . .
C10 C 0.54623(12) -0.0112(2) 0.63197(12) 0.0228(6) Uani 1 1 d . . . . .
H10 H 0.531919 0.014383 0.589687 0.027 Uiso 1 1 calc R . . . .
C15 C 0.40940(13) 0.5187(2) 0.66606(12) 0.0223(6) Uani 1 1 d . . . . .
H15 H 0.401634 0.464081 0.700804 0.027 Uiso 1 1 calc R . . . .
C22 C 0.24733(13) 0.4119(3) 0.60495(12) 0.0250(6) Uani 1 1 d . . . . .
C21 C 0.29097(12) 0.3145(3) 0.61584(12) 0.0232(6) Uani 1 1 d . . . . .
H21 H 0.291073 0.268317 0.654900 0.028 Uiso 1 1 calc R . . . .
C12 C 0.57429(13) -0.1705(3) 0.71075(13) 0.0266(6) Uani 1 1 d . . . . .
H12 H 0.578682 -0.254548 0.722258 0.032 Uiso 1 1 calc R . . . .
C6 C 0.71767(13) 0.3741(3) 0.69520(12) 0.0264(6) Uani 1 1 d . . . . .
H6 H 0.762656 0.364258 0.708392 0.032 Uiso 1 1 calc R . . . .
C7 C 0.69389(13) 0.4931(3) 0.67643(12) 0.0269(6) Uani 1 1 d . . . . .
H7 H 0.723297 0.560806 0.677546 0.032 Uiso 1 1 calc R . . . .
C16 C 0.36619(13) 0.6183(3) 0.65377(12) 0.0262(6) Uani 1 1 d . . . . .
H16 H 0.329851 0.630402 0.680541 0.031 Uiso 1 1 calc R . . . .
C17 C 0.37659(14) 0.7004(3) 0.60186(13) 0.0293(6) Uani 1 1 d . . . . .
H17 H 0.347599 0.767512 0.593973 0.035 Uiso 1 1 calc R . . . .
C25 C 0.33357(13) 0.3543(3) 0.50827(12) 0.0279(6) Uani 1 1 d . . . . .
H25 H 0.363020 0.335093 0.475168 0.033 Uiso 1 1 calc R . . . .
C24 C 0.28767(13) 0.4509(3) 0.49944(12) 0.0298(7) Uani 1 1 d . . . . .
H24 H 0.286439 0.495272 0.459793 0.036 Uiso 1 1 calc R . . . .
C11 C 0.55292(13) -0.1365(3) 0.64741(13) 0.0277(6) Uani 1 1 d . . . . .
H11 H 0.543139 -0.197391 0.615509 0.033 Uiso 1 1 calc R . . . .
C26 C 0.19634(14) 0.5924(3) 0.54007(13) 0.0311(7) Uani 1 1 d . . . . .
H26A H 0.150939 0.564184 0.544200 0.047 Uiso 1 1 calc GR . . . .
H26B H 0.200973 0.629385 0.497155 0.047 Uiso 1 1 calc GR . . . .
H26C H 0.206971 0.653619 0.573738 0.047 Uiso 1 1 calc GR . . . .
C18 C 0.43035(14) 0.6813(3) 0.56207(13) 0.0293(6) Uani 1 1 d . . . . .
H18 H 0.437141 0.735022 0.526706 0.035 Uiso 1 1 calc R . . . .
H3 H 0.4267(15) 0.156(3) 0.6813(15) 0.044(9) Uiso 1 1 d . . . . .

loop_
_atom_site_aniso_label
_atom_site_aniso_U_11
_atom_site_aniso_U_22
_atom_site_aniso_U_33
_atom_site_aniso_U_23
_atom_site_aniso_U_13
_atom_site_aniso_U_12
S1 0.0181(3) 0.0211(4) 0.0245(3) -0.0031(3) -0.0025(2) 0.0004(3)
F1 0.0381(10) 0.0610(13) 0.0360(9) 0.0080(8) 0.0130(7) 0.0204(9)
O2 0.0245(10) 0.0211(11) 0.0406(10) -0.0026(8) -0.0086(8) -0.0031(9)
O1 0.0259(10) 0.0367(12) 0.0251(9) -0.0053(8) 0.0009(7) 0.0067(9)
N1 0.0153(10) 0.0155(12) 0.0268(11) -0.0022(8) -0.0002(8) 0.0003(9)
N2 0.0141(10) 0.0175(12) 0.0267(11) -0.0013(9) 0.0013(8) 0.0035(9)
N3 0.0161(11) 0.0166(12) 0.0230(11) 0.0025(9) -0.0014(8) -0.0013(9)
C4 0.0140(12) 0.0173(14) 0.0192(11) 0.0001(10) 0.0008(9) -0.0006(11)
C1 0.0187(12) 0.0171(14) 0.0168(11) -0.0023(9) 0.0026(9) -0.0019(11)
C2 0.0206(13) 0.0196(14) 0.0143(11) -0.0022(9) 0.0040(9) -0.0021(11)
C14 0.0227(13) 0.0164(14) 0.0195(12) -0.0029(10) -0.0024(10) -0.0026(11)
C9 0.0120(12) 0.0162(14) 0.0287(13) -0.0017(10) 0.0017(9) 0.0005(11)
C13 0.0161(12) 0.0211(15) 0.0305(13) 0.0023(11) 0.0020(10) 0.0046(11)
C3 0.0188(13) 0.0193(14) 0.0198(12) -0.0050(10) 0.0034(9) -0.0041(11)
C20 0.0142(12) 0.0226(15) 0.0224(12) -0.0019(10) -0.0044(9) -0.0019(11)
C8 0.0286(14) 0.0202(14) 0.0182(11) -0.0028(10) 0.0052(10) -0.0053(12)
C23 0.0199(13) 0.0226(15) 0.0230(12) 0.0003(10) -0.0060(10) -0.0009(12)
C5 0.0188(13) 0.0244(15) 0.0265(13) -0.0046(11) 0.0011(10) 0.0002(12)
C19 0.0286(14) 0.0209(15) 0.0215(12) 0.0003(10) 0.0003(10) -0.0059(12)
C10 0.0179(13) 0.0230(15) 0.0273(13) -0.0040(11) -0.0014(10) 0.0014(11)
C15 0.0245(14) 0.0186(14) 0.0237(12) 0.0020(10) 0.0011(10) 0.0004(11)
C22 0.0212(13) 0.0324(16) 0.0217(12) -0.0007(11) 0.0048(10) 0.0017(12)
C21 0.0217(13) 0.0246(15) 0.0235(12) 0.0072(11) 0.0033(10) 0.0005(12)
C12 0.0246(14) 0.0128(14) 0.0423(15) 0.0001(11) 0.0001(12) 0.0018(12)
C6 0.0174(13) 0.0351(17) 0.0268(13) -0.0056(11) 0.0020(10) -0.0055(12)
C7 0.0270(15) 0.0298(17) 0.0243(13) -0.0050(11) 0.0062(11) -0.0150(13)
C16 0.0236(14) 0.0245(16) 0.0302(14) -0.0027(11) -0.0020(11) 0.0055(12)
C17 0.0300(15) 0.0185(15) 0.0382(15) -0.0002(12) -0.0134(12) 0.0034(13)
C25 0.0229(14) 0.0413(18) 0.0197(12) 0.0050(11) 0.0028(10) 0.0053(13)
C24 0.0290(15) 0.0382(18) 0.0223(13) 0.0124(12) 0.0007(11) 0.0066(14)
C11 0.0233(14) 0.0214(15) 0.0381(15) -0.0099(12) -0.0023(11) -0.0010(12)
C26 0.0327(16) 0.0329(17) 0.0272(13) 0.0018(12) -0.0050(11) 0.0074(14)
C18 0.0345(16) 0.0227(16) 0.0297(14) 0.0084(11) -0.0105(12) -0.0056(13)

loop_
_atom_type_symbol
_atom_type_description
_atom_type_scat_dispersion_real
_atom_type_scat_dispersion_imag
_atom_type_scat_source
C C 0.0033 0.0016 'International Tables Vol C Tables 4.2.6.8 and 6.1.1.4'
H H 0.0000 0.0000 'International Tables Vol C Tables 4.2.6.8 and 6.1.1.4'
F F 0.0171 0.0103 'International Tables Vol C Tables 4.2.6.8 and 6.1.1.4'
N N 0.0061 0.0033 'International Tables Vol C Tables 4.2.6.8 and 6.1.1.4'
O O 0.0106 0.0060 'International Tables Vol C Tables 4.2.6.8 and 6.1.1.4'
S S 0.1246 0.1234 'International Tables Vol C Tables 4.2.6.8 and 6.1.1.4'

loop_
_geom_angle_atom_site_label_1
_geom_angle_atom_site_label_2
_geom_angle_atom_site_label_3
_geom_angle
_geom_angle_site_symmetry_1
_geom_angle_site_symmetry_3
_geom_angle_publ_flag
O2 S1 N3 104.90(11) . . ?
O2 S1 C20 108.00(11) . . ?
O1 S1 O2 120.35(12) . . ?
O1 S1 N3 110.01(11) . . ?
O1 S1 C20 107.87(11) . . ?
N3 S1 C20 104.62(11) . . ?
C4 N1 C9 126.9(2) . . ?
C3 N1 C4 107.9(2) . . ?
C3 N1 C9 125.2(2) . . ?
C13 N2 C9 117.6(2) . . ?
S1 N3 H3 110(2) . . ?
C4 N3 S1 124.72(16) . . ?
C4 N3 H3 119(2) . . ?
N1 C4 N3 118.3(2) . . ?
C1 C4 N1 110.3(2) . . ?
C1 C4 N3 131.2(2) . . ?
C4 C1 C2 106.3(2) . . ?
C4 C1 C14 127.8(2) . . ?
C2 C1 C14 125.6(2) . . ?
C3 C2 C1 107.6(2) . . ?
C8 C2 C1 133.7(2) . . ?
C8 C2 C3 118.6(2) . . ?
C19 C14 C1 121.2(2) . . ?
C19 C14 C15 118.3(2) . . ?
C15 C14 C1 120.5(2) . . ?
N2 C9 N1 114.9(2) . . ?
N2 C9 C10 123.6(2) . . ?
C10 C9 N1 121.5(2) . . ?
N2 C13 H13 118.6 . . ?
N2 C13 C12 122.7(2) . . ?
C12 C13 H13 118.6 . . ?
N1 C3 C2 107.8(2) . . ?
N1 C3 C5 129.6(2) . . ?
C5 C3 C2 122.5(2) . . ?
C21 C20 S1 118.58(18) . . ?
C25 C20 S1 120.80(19) . . ?
C25 C20 C21 120.6(2) . . ?
C2 C8 H8 120.4 . . ?
C7 C8 C2 119.2(2) . . ?
C7 C8 H8 120.4 . . ?
C22 C23 C24 115.5(2) . . ?
C22 C23 C26 122.3(2) . . ?
C24 C23 C26 122.1(2) . . ?
C3 C5 H5 121.3 . . ?
C6 C5 C3 117.3(3) . . ?
C6 C5 H5 121.3 . . ?
C14 C19 H19 119.6 . . ?
C18 C19 C14 120.8(2) . . ?
C18 C19 H19 119.6 . . ?
C9 C10 H10 121.0 . . ?
C11 C10 C9 117.9(2) . . ?
C11 C10 H10 121.0 . . ?
C14 C15 H15 119.7 . . ?
C16 C15 C14 120.6(2) . . ?
C16 C15 H15 119.7 . . ?
F1 C22 C23 117.1(2) . . ?
F1 C22 C21 118.0(2) . . ?
C21 C22 C23 124.8(2) . . ?
C20 C21 H21 121.2 . . ?
C22 C21 C20 117.5(2) . . ?
C22 C21 H21 121.2 . . ?
C13 C12 H12 120.5 . . ?
C13 C12 C11 119.0(3) . . ?
C11 C12 H12 120.5 . . ?
C5 C6 H6 119.3 . . ?
C5 C6 C7 121.3(2) . . ?
C7 C6 H6 119.3 . . ?
C8 C7 C6 121.0(2) . . ?
C8 C7 H7 119.5 . . ?
C6 C7 H7 119.5 . . ?
C15 C16 H16 119.7 . . ?
C15 C16 C17 120.6(2) . . ?
C17 C16 H16 119.7 . . ?
C16 C17 H17 120.3 . . ?
C18 C17 C16 119.4(3) . . ?
C18 C17 H17 120.3 . . ?
C20 C25 H25 120.3 . . ?
C20 C25 C24 119.5(2) . . ?
C24 C25 H25 120.3 . . ?
C23 C24 H24 119.0 . . ?
C25 C24 C23 122.1(2) . . ?
C25 C24 H24 119.0 . . ?
C10 C11 C12 119.2(2) . . ?
C10 C11 H11 120.4 . . ?
C12 C11 H11 120.4 . . ?
C23 C26 H26A 109.5 . . ?
C23 C26 H26B 109.5 . . ?
C23 C26 H26C 109.5 . . ?
H26A C26 H26B 109.5 . . ?
H26A C26 H26C 109.5 . . ?
H26B C26 H26C 109.5 . . ?
C19 C18 H18 119.8 . . ?
C17 C18 C19 120.4(2) . . ?
C17 C18 H18 119.8 . . ?

loop_
_geom_bond_atom_site_label_1
_geom_bond_atom_site_label_2
_geom_bond_distance
_geom_bond_site_symmetry_2
_geom_bond_publ_flag
S1 O2 1.4344(19) . ?
S1 O1 1.4320(18) . ?
S1 N3 1.631(2) . ?
S1 C20 1.760(3) . ?
F1 C22 1.359(3) . ?
N1 C4 1.398(3) . ?
N1 C9 1.423(3) . ?
N1 C3 1.387(3) . ?
N2 C9 1.338(3) . ?
N2 C13 1.335(3) . ?
N3 C4 1.405(3) . ?
N3 H3 0.89(3) . ?
C4 C1 1.364(3) . ?
C1 C2 1.443(3) . ?
C1 C14 1.477(3) . ?
C2 C3 1.403(4) . ?
C2 C8 1.402(3) . ?
C14 C19 1.394(3) . ?
C14 C15 1.399(3) . ?
C9 C10 1.382(3) . ?
C13 H13 0.9300 . ?
C13 C12 1.378(4) . ?
C3 C5 1.400(3) . ?
C20 C21 1.392(3) . ?
C20 C25 1.374(3) . ?
C8 H8 0.9300 . ?
C8 C7 1.378(4) . ?
C23 C22 1.380(4) . ?
C23 C24 1.392(3) . ?
C23 C26 1.496(4) . ?
C5 H5 0.9300 . ?
C5 C6 1.373(4) . ?
C19 H19 0.9300 . ?
C19 C18 1.392(4) . ?
C10 H10 0.9300 . ?
C10 C11 1.379(4) . ?
C15 H15 0.9300 . ?
C15 C16 1.384(4) . ?
C22 C21 1.367(4) . ?
C21 H21 0.9300 . ?
C12 H12 0.9300 . ?
C12 C11 1.380(4) . ?
C6 H6 0.9300 . ?
C6 C7 1.403(4) . ?
C7 H7 0.9300 . ?
C16 H16 0.9300 . ?
C16 C17 1.388(4) . ?
C17 H17 0.9300 . ?
C17 C18 1.380(4) . ?
C25 H25 0.9300 . ?
C25 C24 1.384(4) . ?
C24 H24 0.9300 . ?
C11 H11 0.9300 . ?
C26 H26A 0.9600 . ?
C26 H26B 0.9600 . ?
C26 H26C 0.9600 . ?
C18 H18 0.9300 . ?
